data_1515341
loop_
_publ_author_name
'Lang, Christiane'
'Kiefer, Claude'
'Lejeune, Elise'
'Goldmann, Anja S.'
'Breher, Frank'
'Roesky, Peter W.'
'Barner-Kowollik, Christopher'

_publ_section_title
;
 Palladium-containing polymers via a combination of RAFT and triazole
 chemistry
;
_journal_issue 9
_journal_name_full 'Polymer Chemistry'
_journal_page_first 2413
_journal_paper_doi 10.1039/c2py20242e
_journal_volume 3
_journal_year 2012
_chemical_formula_sum 'C14 H12 N4'
_chemical_formula_weight 236.28
_chemical_name_systematic
;
?
;
_space_group_IT_number 14
_symmetry_cell_setting monoclinic
_symmetry_space_group_name_Hall '-P 2yn'
_symmetry_space_group_name_H-M 'P 1 21/n 1'
_atom_sites_solution_hydrogens geom
_atom_sites_solution_primary direct
_atom_sites_solution_secondary difmap
_audit_creation_method SHELXL-97
_cell_angle_alpha 90.00
_cell_angle_beta 97.18(3)
_cell_angle_gamma 90.00
_cell_formula_units_Z 4
_cell_length_a 5.8594(12)
_cell_length_b 19.801(4)
_cell_length_c 10.253(2)
_cell_measurement_temperature 200(2)
_cell_volume 1180.2(4)
_computing_cell_refinement 'STOE X-AREA, PLATON (A.L.Spek, 2005)'
_computing_data_collection 'STOE X-AREA'
_computing_data_reduction 'STOE X-RED, PLATON (A.L.Spek, 2005)'
_computing_molecular_graphics 'Diamond 2.1e/3'
_computing_publication_material 'X-STEP32, Microsoft Word'
_computing_structure_refinement 'SHELXL-97 (Sheldrick, 1997)'
_computing_structure_solution 'SHELXS-97 (Sheldrick, 1997)'
_diffrn_ambient_temperature 200(2)
_diffrn_measured_fraction_theta_full 0.996
_diffrn_measured_fraction_theta_max 0.996
_diffrn_measurement_device_type 'STOE IPDS 2'
_diffrn_measurement_method 'area detector'
_diffrn_radiation_monochromator graphite
_diffrn_radiation_source 'fine-focus sealed tube'
_diffrn_radiation_type MoK\a
_diffrn_radiation_wavelength 0.71073
_diffrn_reflns_av_R_equivalents 0.0617
_diffrn_reflns_av_sigmaI/netI 0.0465
_diffrn_reflns_limit_h_max 8
_diffrn_reflns_limit_h_min -7
_diffrn_reflns_limit_k_max 27
_diffrn_reflns_limit_k_min -27
_diffrn_reflns_limit_l_max 14
_diffrn_reflns_limit_l_min -14
_diffrn_reflns_number 18147
_diffrn_reflns_theta_full 29.18
_diffrn_reflns_theta_max 29.18
_diffrn_reflns_theta_min 2.06
_exptl_absorpt_coefficient_mu 0.084
_exptl_absorpt_correction_type none
_exptl_crystal_colour colourless
_exptl_crystal_density_diffrn 1.330
_exptl_crystal_density_method 'not measured'
_exptl_crystal_description needle
_exptl_crystal_F_000 496
_exptl_crystal_size_max 0.373
_exptl_crystal_size_mid 0.088
_exptl_crystal_size_min 0.071
_refine_diff_density_max 0.181
_refine_diff_density_min -0.165
_refine_diff_density_rms 0.035
_refine_ls_extinction_method none
_refine_ls_goodness_of_fit_ref 1.007
_refine_ls_hydrogen_treatment mixed
_refine_ls_matrix_type full
_refine_ls_number_parameters 200
_refine_ls_number_reflns 3164
_refine_ls_number_restraints 0
_refine_ls_restrained_S_all 1.007
_refine_ls_R_factor_all 0.0945
_refine_ls_R_factor_gt 0.0548
_refine_ls_shift/su_max 0.000
_refine_ls_shift/su_mean 0.000
_refine_ls_structure_factor_coef Fsqd
_refine_ls_weighting_details 'calc w=1/[\s^2^(Fo^2^)+(0.0591P)^2^+0.0791P] where P=(Fo^2^+2Fc^2^)/3'
_refine_ls_weighting_scheme calc
_refine_ls_wR_factor_gt 0.1114
_refine_ls_wR_factor_ref 0.1242
_reflns_number_gt 2105
_reflns_number_total 3164
_reflns_threshold_expression >2sigma(I)
_cod_data_source_file c2py20242e.txt
_cod_data_source_block Ligand
_cod_original_cell_volume 1180.3(4)
_cod_original_sg_symbol_H-M P21/n
_cod_database_code 1515341

loop_
_symmetry_equiv_pos_as_xyz
'x, y, z'
'-x+1/2, y+1/2, -z+1/2'
'-x, -y, -z'
'x-1/2, -y-1/2, z-1/2'

loop_
_atom_site_label
_atom_site_type_symbol
_atom_site_fract_x
_atom_site_fract_y
_atom_site_fract_z
_atom_site_U_iso_or_equiv
_atom_site_adp_type
_atom_site_occupancy
_atom_site_symmetry_multiplicity
_atom_site_calc_flag
_atom_site_refinement_flags
N1 N 0.8129(3) 0.20248(8) -0.09833(14) 0.0390(4) Uani 1 1 d .
N2 N 0.4097(3) 0.09599(9) 0.05139(16) 0.0446(4) Uani 1 1 d .
N3 N 0.4604(3) 0.05020(9) 0.14302(16) 0.0454(4) Uani 1 1 d .
N4 N 0.6930(2) 0.04424(7) 0.16275(14) 0.0341(3) Uani 1 1 d .
C1 C 0.8216(3) 0.24602(10) -0.19770(19) 0.0421(4) Uani 1 1 d .
H1 H 0.970(4) 0.2699(11) -0.200(2) 0.046(6) Uiso 1 1 d .
C2 C 0.6393(4) 0.25901(10) -0.29439(18) 0.0418(4) Uani 1 1 d .
H2 H 0.658(4) 0.2905(11) -0.363(2) 0.047(6) Uiso 1 1 d .
C3 C 0.4334(3) 0.22598(10) -0.28573(18) 0.0418(4) Uani 1 1 d .
H3 H 0.296(4) 0.2336(10) -0.3512(19) 0.041(5) Uiso 1 1 d .
C4 C 0.4170(3) 0.18155(9) -0.18354(18) 0.0382(4) Uani 1 1 d .
H4 H 0.278(3) 0.1573(10) -0.1723(18) 0.038(5) Uiso 1 1 d .
C5 C 0.6120(3) 0.17052(8) -0.09274(16) 0.0339(4) Uani 1 1 d .
C6 C 0.6093(3) 0.12006(9) 0.01256(16) 0.0346(4) Uani 1 1 d .
C7 C 0.7907(3) 0.08714(9) 0.08329(16) 0.0340(4) Uani 1 1 d .
H7 H 0.955(3) 0.0919(9) 0.0831(18) 0.033(5) Uiso 1 1 d .
C8 C 0.7991(3) -0.00394(8) 0.25572(16) 0.0325(4) Uani 1 1 d .
C9 C 0.6896(3) -0.02167(9) 0.36310(18) 0.0377(4) Uani 1 1 d .
H9 H 0.548(4) -0.0013(12) 0.375(2) 0.048(6) Uiso 1 1 d .
C10 C 0.7923(3) -0.06842(9) 0.45254(18) 0.0393(4) Uani 1 1 d .
H10 H 0.718(4) -0.0814(11) 0.527(2) 0.047(6) Uiso 1 1 d .
C11 C 1.0039(3) -0.09766(9) 0.43689(16) 0.0365(4) Uani 1 1 d .
C12 C 1.1082(3) -0.07881(9) 0.32789(18) 0.0365(4) Uani 1 1 d .
H12 H 1.253(4) -0.0965(11) 0.3147(19) 0.045(6) Uiso 1 1 d .
C13 C 1.0074(3) -0.03253(9) 0.23640(17) 0.0357(4) Uani 1 1 d .
H13 H 1.084(3) -0.0208(10) 0.1601(19) 0.039(5) Uiso 1 1 d .
C14 C 1.1166(4) -0.14787(10) 0.53503(19) 0.0495(5) Uani 1 1 d .
H14A H 1.0767 -0.1371 0.6227 0.074 Uiso 1 1 calc R
H14B H 1.2840 -0.1457 0.5361 0.074 Uiso 1 1 calc R
H14C H 1.0626 -0.1935 0.5101 0.074 Uiso 1 1 calc R

loop_
_atom_site_aniso_label
_atom_site_aniso_U_11
_atom_site_aniso_U_22
_atom_site_aniso_U_33
_atom_site_aniso_U_23
_atom_site_aniso_U_13
_atom_site_aniso_U_12
N1 0.0371(8) 0.0396(8) 0.0393(8) -0.0009(6) 0.0012(6) -0.0021(6)
N2 0.0346(8) 0.0503(9) 0.0489(9) 0.0069(7) 0.0052(7) 0.0022(7)
N3 0.0308(7) 0.0538(9) 0.0517(9) 0.0100(8) 0.0055(7) 0.0004(7)
N4 0.0297(7) 0.0366(7) 0.0362(7) 0.0004(6) 0.0050(6) -0.0014(6)
C1 0.0411(10) 0.0390(9) 0.0463(10) 0.0005(8) 0.0063(8) -0.0021(8)
C2 0.0499(11) 0.0373(9) 0.0386(9) 0.0020(8) 0.0069(8) 0.0047(8)
C3 0.0434(10) 0.0405(9) 0.0390(9) -0.0008(8) -0.0039(8) 0.0061(8)
C4 0.0349(9) 0.0370(9) 0.0414(9) -0.0032(7) -0.0006(7) 0.0001(7)
C5 0.0356(8) 0.0326(8) 0.0330(8) -0.0055(7) 0.0023(6) 0.0015(7)
C6 0.0339(8) 0.0348(8) 0.0348(8) -0.0050(7) 0.0032(6) -0.0014(7)
C7 0.0317(8) 0.0359(8) 0.0342(8) -0.0018(7) 0.0036(7) -0.0047(7)
C8 0.0329(8) 0.0313(8) 0.0332(8) -0.0022(6) 0.0039(6) -0.0042(6)
C9 0.0357(9) 0.0374(9) 0.0416(9) -0.0019(7) 0.0115(7) -0.0005(7)
C10 0.0448(10) 0.0389(9) 0.0364(9) -0.0002(7) 0.0134(8) -0.0056(7)
C11 0.0424(9) 0.0314(8) 0.0349(8) -0.0031(7) 0.0014(7) -0.0044(7)
C12 0.0338(9) 0.0353(9) 0.0403(9) -0.0027(7) 0.0048(7) 0.0003(7)
C13 0.0325(8) 0.0401(9) 0.0355(8) -0.0007(7) 0.0086(7) -0.0044(7)
C14 0.0591(12) 0.0437(10) 0.0445(10) 0.0061(8) 0.0021(9) 0.0029(9)

loop_
_atom_type_symbol
_atom_type_description
_atom_type_scat_dispersion_real
_atom_type_scat_dispersion_imag
_atom_type_scat_source
C C 0.0033 0.0016 'International Tables Vol C Tables 4.2.6.8 and 6.1.1.4'
H H 0.0000 0.0000 'International Tables Vol C Tables 4.2.6.8 and 6.1.1.4'
N N 0.0061 0.0033 'International Tables Vol C Tables 4.2.6.8 and 6.1.1.4'

loop_
_geom_angle_atom_site_label_1
_geom_angle_atom_site_label_2
_geom_angle_atom_site_label_3
_geom_angle
C1 N1 C5 116.88(15)
N3 N2 C6 108.92(15)
N2 N3 N4 107.43(15)
C7 N4 N3 110.38(14)
C7 N4 C8 129.58(15)
N3 N4 C8 120.03(15)
N1 C1 C2 124.27(18)
C3 C2 C1 117.76(18)
C4 C3 C2 119.58(17)
C3 C4 C5 118.42(18)
N1 C5 C4 123.06(16)
N1 C5 C6 116.15(14)
C4 C5 C6 120.74(16)
N2 C6 C7 108.32(15)
N2 C6 C5 122.57(15)
C7 C6 C5 129.05(16)
N4 C7 C6 104.95(15)
C13 C8 C9 120.96(16)
C13 C8 N4 119.63(15)
C9 C8 N4 119.40(16)
C10 C9 C8 119.26(17)
C9 C10 C11 121.27(18)
C12 C11 C10 117.86(16)
C12 C11 C14 120.90(17)
C10 C11 C14 121.24(17)
C13 C12 C11 121.81(17)
C8 C13 C12 118.82(17)

loop_
_geom_bond_atom_site_label_1
_geom_bond_atom_site_label_2
_geom_bond_distance
N1 C1 1.341(2)
N1 C5 1.344(2)
N2 N3 1.313(2)
N2 C6 1.367(2)
N3 N4 1.358(2)
N4 C7 1.353(2)
N4 C8 1.434(2)
C1 C2 1.388(3)
C2 C3 1.385(3)
C3 C4 1.381(3)
C4 C5 1.398(2)
C5 C6 1.473(2)
C6 C7 1.374(2)
C8 C13 1.382(2)
C8 C9 1.387(2)
C9 C10 1.386(3)
C10 C11 1.396(3)
C11 C12 1.390(3)
C11 C14 1.507(3)
C12 C13 1.389(3)
